data_7204248
loop_
_publ_author_name
'Heirtzler, Fenton'
'Neuburger, Markus'
'Kulike, Klaus'

_publ_section_title
;
 Insights on the synthesis and organisational phenomena of twisted
 pyrazine--pyridine hybrids
;
_journal_issue 6
_journal_name_full 'Journal of the Chemical Society, Perkin Transactions 1'
_journal_page_first 809
_journal_paper_doi 10.1039/b107751a
_journal_year 2002
_chemical_compound_source synthetic
_chemical_formula_moiety ' C28 H18 N8 '
_chemical_formula_sum 'C28 H18 N8'
_chemical_formula_weight 466.508
_chemical_name_systematic
;
?
;
_space_group_IT_number 14
_symmetry_cell_setting monoclinic
_symmetry_space_group_name_Hall '-P 2ybc'
_symmetry_space_group_name_H-M 'P 1 21/c 1'
_audit_creation_date 98-12-08
_audit_creation_method CRYSTALS
_cell_angle_alpha 90
_cell_angle_beta 94.771(5)
_cell_angle_gamma 90
_cell_formula_units_Z 2
_cell_length_a 7.6365(5)
_cell_length_b 15.3853(12)
_cell_length_c 9.7993(6)
_cell_measurement_reflns_used 25
_cell_measurement_temperature 293
_cell_measurement_theta_max 18
_cell_measurement_theta_min 10
_cell_volume 1147.33(14)
_diffrn_ambient_temperature 293
_diffrn_measurement_method 2\q/\w
_diffrn_radiation_type 'Mo K\a'
_diffrn_radiation_wavelength 0.71069
_diffrn_reflns_av_R_equivalents 0.02
_diffrn_reflns_limit_h_max 9
_diffrn_reflns_limit_h_min -9
_diffrn_reflns_limit_k_max 19
_diffrn_reflns_limit_k_min 0
_diffrn_reflns_limit_l_max 12
_diffrn_reflns_limit_l_min 0
_diffrn_reflns_number 1866
_diffrn_reflns_theta_max 26.32
_diffrn_reflns_theta_min 2.04
_diffrn_standards_decay_% 2.07
_diffrn_standards_interval_time 120
_diffrn_standards_number 3
_exptl_absorpt_coefficient_mu 0.08
_exptl_absorpt_correction_T_max 1.00
_exptl_absorpt_correction_T_min 0.96
_exptl_absorpt_correction_type empirical
_exptl_absorpt_process_details '\y scan'
_exptl_crystal_colour ' yellow '
_exptl_crystal_density_diffrn 1.35
_exptl_crystal_density_meas ?
_exptl_crystal_description ' nothing special '
_exptl_crystal_F_000 484
_exptl_crystal_size_max 0.40
_exptl_crystal_size_mid 0.25
_exptl_crystal_size_min 0.20
_refine_diff_density_max 0.14
_refine_diff_density_min -0.13
_refine_ls_extinction_coef 81.4(188)
_refine_ls_extinction_method 'Larson 1970 Crystallographic Computing eq 22'
_refine_ls_goodness_of_fit_obs 1.1861
_refine_ls_number_parameters 164
_refine_ls_number_reflns 1077
_refine_ls_R_factor_obs 0.0386
_refine_ls_shift/esd_max 0.000139
_refine_ls_structure_factor_coef F
_refine_ls_wR_factor_obs 0.0401
_reflns_limit_h_max 9
_reflns_limit_h_min -9
_reflns_limit_k_max 18
_reflns_limit_k_min 0
_reflns_limit_l_max 12
_reflns_limit_l_min 0
_reflns_number_observed 1077
_reflns_number_total 1750
_reflns_observed_criterion >3.00\s(I)
_cod_data_source_file b107751a.txt
_cod_data_source_block FH797A
_cod_depositor_comments
;
The following automatic conversions were performed:
'_symmetry_cell_setting' value 'Monoclinic' changed to 'monoclinic'
according to '/home/saulius/struct/CIF-dictionaries/cif_core.dic'
dictionary named 'cif_core.dic' version 2.4.1 from 2010-06-29.

Automatic conversion script
Id: cif_fix_enum 1527 2010-12-29 10:47:43Z saulius 

The following automatic conversions were performed:

'_exptl_crystal_density_meas' value ' not measured ' was changed to
'?' - the value is perceived as not measured.

Automatic conversion script
Id: cif_fix_values 3008 2015-01-20 13:52:24Z robertas 
;
_cod_original_cell_volume 1147.3(1)
_cod_original_sg_symbol_H-M 'P 21/c'
_cod_original_formula_sum ' C28 H18 N8 '
_cod_database_code 7204248

loop_
_symmetry_equiv_pos_as_xyz
x,y,z
-x,-y,-z
-x,y+1/2,-z+1/2
x,-y+1/2,z+1/2

loop_
_atom_site_aniso_label
_atom_site_aniso_U_11
_atom_site_aniso_U_22
_atom_site_aniso_U_33
_atom_site_aniso_U_23
_atom_site_aniso_U_13
_atom_site_aniso_U_12
N1 0.043(1) 0.041(1) 0.032(1) 0.0003(9) 0.0083(9) 0.0025(9)
C1 0.036(1) 0.042(2) 0.036(1) -0.002(1) 0.007(1) 0.003(1)
C2 0.054(2) 0.044(2) 0.041(1) -0.005(1) 0.014(1) 0.003(1)
C3 0.064(2) 0.039(2) 0.054(2) -0.007(1) 0.013(1) 0.004(1)
C4 0.056(2) 0.040(2) 0.048(2) 0.005(1) 0.011(1) 0.002(1)
C5 0.042(1) 0.040(1) 0.035(1) 0.002(1) 0.005(1) 0.000(1)
C6 0.043(1) 0.039(2) 0.036(1) 0.001(1) 0.007(1) -0.005(1)
N2 0.067(2) 0.051(1) 0.040(1) 0.011(1) 0.009(1) 0.005(1)
C7 0.070(2) 0.062(2) 0.035(1) 0.010(1) 0.008(1) 0.002(2)
C8 0.054(2) 0.067(2) 0.034(1) -0.006(1) 0.009(1) -0.004(1)
N3 0.053(1) 0.051(1) 0.037(1) -0.004(1) 0.010(1) -0.003(1)
C9 0.043(2) 0.042(1) 0.034(1) -0.001(1) 0.010(1) -0.006(1)
C10 0.042(2) 0.041(2) 0.042(1) -0.001(1) 0.016(1) 0.001(1)
C11 0.080(2) 0.047(2) 0.056(2) -0.000(2) 0.013(2) -0.011(2)
C12 0.104(3) 0.040(2) 0.092(3) 0.019(2) 0.020(2) 0.003(2)
C13 0.087(3) 0.073(3) 0.067(2) 0.030(2) 0.012(2) 0.014(2)
C14 0.059(2) 0.074(2) 0.045(2) 0.008(2) 0.002(1) 0.011(2)
N4 0.050(1) 0.052(1) 0.040(1) 0.002(1) 0.007(1) 0.002(1)

loop_
_atom_site_label
_atom_site_fract_x
_atom_site_fract_y
_atom_site_fract_z
_atom_site_U_iso_or_equiv
_atom_site_occupancy
_atom_site_thermal_displace_type
N1 0.0883(3) 0.0128(1) -0.1632(2) 0.0383 1.0000 Uani
C1 0.0274(3) 0.0362(2) -0.0439(2) 0.0379 1.0000 Uani
C2 0.0162(4) 0.1226(2) -0.0049(3) 0.0458 1.0000 Uani
C3 0.0732(4) 0.1864(2) -0.0897(3) 0.0522 1.0000 Uani
C4 0.1378(4) 0.1626(2) -0.2121(3) 0.0477 1.0000 Uani
C5 0.1437(3) 0.0750(2) -0.2445(2) 0.0389 1.0000 Uani
C6 0.2075(3) 0.0452(2) -0.3767(2) 0.0393 1.0000 Uani
N2 0.1770(3) 0.0996(1) -0.4824(2) 0.0522 1.0000 Uani
C7 0.2153(4) 0.0710(2) -0.6049(3) 0.0555 1.0000 Uani
C8 0.2766(4) -0.0119(2) -0.6229(3) 0.0515 1.0000 Uani
N3 0.3142(3) -0.0657(1) -0.5192(2) 0.0467 1.0000 Uani
C9 0.2849(3) -0.0365(2) -0.3933(2) 0.0393 1.0000 Uani
C10 0.3483(3) -0.0952(2) -0.2799(3) 0.0411 1.0000 Uani
C11 0.3207(4) -0.1844(2) -0.2899(3) 0.0604 1.0000 Uani
C12 0.3875(5) -0.2370(2) -0.1852(4) 0.0780 1.0000 Uani
C13 0.4809(5) -0.2004(2) -0.0744(4) 0.0752 1.0000 Uani
C14 0.5015(4) -0.1121(2) -0.0710(3) 0.0596 1.0000 Uani
N4 0.4386(3) -0.0588(1) -0.1719(2) 0.0469 1.0000 Uani
H21 -0.0305 0.1377 0.0800 0.0460 1.0000 Uiso
H31 0.0680 0.2465 -0.0642 0.0516 1.0000 Uiso
H41 0.1777 0.2058 -0.2731 0.0476 1.0000 Uiso
H71 0.1997 0.1092 -0.6824 0.0535 1.0000 Uiso
H81 0.2927 -0.0314 -0.7141 0.0499 1.0000 Uiso
H111 0.2560 -0.2088 -0.3690 0.0593 1.0000 Uiso
H121 0.3689 -0.2987 -0.1895 0.0727 1.0000 Uiso
H131 0.5309 -0.2360 -0.0007 0.0751 1.0000 Uiso
H141 0.5646 -0.0868 0.0081 0.0583 1.0000 Uiso

loop_
_atom_type_symbol
_atom_type_scat_dispersion_real
_atom_type_scat_dispersion_imag
_atom_type_scat_Cromer_Mann_a1
_atom_type_scat_Cromer_Mann_b1
_atom_type_scat_Cromer_Mann_a2
_atom_type_scat_Cromer_Mann_b2
_atom_type_scat_Cromer_Mann_a3
_atom_type_scat_Cromer_Mann_b3
_atom_type_scat_Cromer_Mann_a4
_atom_type_scat_Cromer_Mann_b4
_atom_type_scat_Cromer_Mann_c
_atom_type_scat_source
'C   ' 0.0020 0.0020 2.3100 20.8439 1.0200 10.2075 1.5886 0.5687 0.8650 51.6512 0.2156 International_Tables_Vol_IV_Table_2.2B
'H   ' 0.0000 0.0000 0.4930 10.5109 0.3229 26.1257 0.1402 3.1424 0.0408 57.7997 0.0030 International_Tables_Vol_IV_Table_2.2B
'N   ' 0.0040 0.0030 12.2126 0.0057 3.1322 9.8933 2.0125 28.9975 1.1663 0.5826 -11.5290 International_Tables_Vol_IV_Table_2.2B

loop_
_geom_angle_atom_site_label_1
_geom_angle_site_symmetry_1
_geom_angle_atom_site_label_2
_geom_angle_site_symmetry_2
_geom_angle_atom_site_label_3
_geom_angle_site_symmetry_3
_geom_angle
_geom_angle_publ_flag
C1 . N1 . C5 . 118.5(2) no
N1 . C1 . C1 2_555 115.9(3) no
N1 . C1 . C2 . 122.0(2) no
C1 2_555 C1 . C2 . 122.0(3) no
C1 . C2 . C3 . 119.0(2) no
C1 . C2 . H21 . 120.5(3) no
C3 . C2 . H21 . 120.5(3) no
C2 . C3 . C4 . 119.2(2) no
C2 . C3 . H31 . 120.4(3) no
C4 . C3 . H31 . 120.4(3) no
C3 . C4 . C5 . 118.5(2) no
C3 . C4 . H41 . 120.8(3) no
C5 . C4 . H41 . 120.8(2) no
N1 . C5 . C4 . 122.8(2) no
N1 . C5 . C6 . 116.1(2) no
C4 . C5 . C6 . 121.1(2) no
C5 . C6 . N2 . 115.6(2) no
C5 . C6 . C9 . 123.1(2) no
N2 . C6 . C9 . 121.2(2) no
C6 . N2 . C7 . 117.0(2) no
N2 . C7 . C8 . 121.7(2) no
N2 . C7 . H71 . 119.2(3) no
C8 . C7 . H71 . 119.2(3) no
C7 . C8 . N3 . 122.4(2) no
C7 . C8 . H81 . 118.8(3) no
N3 . C8 . H81 . 118.8(3) no
C8 . N3 . C9 . 116.9(2) no
C6 . C9 . N3 . 120.5(2) no
C6 . C9 . C10 . 125.0(2) no
N3 . C9 . C10 . 114.5(2) no
C9 . C10 . C11 . 120.7(2) no
C9 . C10 . N4 . 116.9(2) no
C11 . C10 . N4 . 122.3(2) no
C10 . C11 . C12 . 119.0(3) no
C10 . C11 . H111 . 120.5(3) no
C12 . C11 . H111 . 120.5(3) no
C11 . C12 . C13 . 119.2(3) no
C11 . C12 . H121 . 120.4(4) no
C13 . C12 . H121 . 120.4(4) no
C12 . C13 . C14 . 118.6(3) no
C12 . C13 . H131 . 120.7(4) no
C14 . C13 . H131 . 120.7(4) no
C13 . C14 . N4 . 123.8(3) no
C13 . C14 . H141 . 118.1(3) no
N4 . C14 . H141 . 118.1(3) no
C10 . N4 . C14 . 117.1(2) no

loop_
_geom_bond_atom_site_label_1
_geom_bond_site_symmetry_1
_geom_bond_atom_site_label_2
_geom_bond_site_symmetry_2
_geom_bond_distance
_geom_bond_publ_flag
N1 . C1 . 1.343(3) yes
N1 . C5 . 1.337(3) yes
C1 . C1 2_555 1.488(5) yes
C1 . C2 . 1.388(3) yes
C2 . C3 . 1.380(4) yes
C2 . H21 . 0.960(2) no
C3 . C4 . 1.383(4) yes
C3 . H31 . 0.960(3) no
C4 . C5 . 1.386(3) yes
C4 . H41 . 0.960(2) no
C5 . C6 . 1.493(3) yes
C6 . N2 . 1.337(3) yes
C6 . C9 . 1.404(3) yes
N2 . C7 . 1.333(3) yes
C7 . C8 . 1.374(4) yes
C7 . H71 . 0.960(3) no
C8 . N3 . 1.324(3) yes
C8 . H81 . 0.960(2) no
N3 . C9 . 1.349(3) yes
C9 . C10 . 1.482(3) yes
C10 . C11 . 1.390(4) yes
C10 . N4 . 1.338(3) yes
C11 . C12 . 1.372(4) yes
C11 . H111 . 0.960(3) no
C12 . C13 . 1.369(5) yes
C12 . H121 . 0.960(3) no
C13 . C14 . 1.368(4) yes
C13 . H131 . 0.960(3) no
C14 . N4 . 1.343(3) yes
C14 . H141 . 0.960(3) no
